data_4035221
loop_
_publ_author_name
'Kumar, Sushil'
'Huang, Ding-Chi'
'Venkateswarlu, Samala'
'Tao, Yu-Tai'

_publ_section_title
;
 Nonlinear Polyfused Aromatics with Extended \p-Conjugation from
 Phenanthrotriphenylene, Tetracene, and Pentacene: Syntheses, Crystal
 Packings, and Properties.
;
_journal_issue 19
_journal_name_full 'The Journal of organic chemistry'
_journal_page_first 11614
_journal_page_last 11622
_journal_paper_doi 10.1021/acs.joc.8b01582
_journal_volume 83
_journal_year 2018
_chemical_formula_moiety 'C46 H22'
_chemical_formula_sum 'C46 H22'
_chemical_formula_weight 574.64
_space_group_IT_number 14
_space_group_name_Hall '-P 2ybc'
_space_group_name_H-M_alt 'P 1 21/c 1'
_symmetry_cell_setting monoclinic
_symmetry_space_group_name_H-M 'P 1 21/c 1'
_atom_sites_solution_hydrogens geom
_atom_sites_solution_primary direct
_atom_sites_solution_secondary difmap
_audit_creation_method SHELXL-97
_cell_angle_alpha 90.00
_cell_angle_beta 100.794(3)
_cell_angle_gamma 90.00
_cell_formula_units_Z 2
_cell_length_a 10.1585(8)
_cell_length_b 5.1082(3)
_cell_length_c 25.137(2)
_cell_measurement_reflns_used 2395
_cell_measurement_temperature 200(2)
_cell_measurement_theta_max 24.86
_cell_measurement_theta_min 2.37
_cell_volume 1281.32(16)
_computing_molecular_graphics 'Ortep-3 for Windows (Farrugia, 1997)'
_computing_publication_material 'WinGX publication routines (Farrugia, 1999)'
_computing_structure_refinement 'SHELXL-97 (Sheldrick, 1997)'
_computing_structure_solution 'SHELXS-86 (Sheldrick, 1986)'
_diffrn_ambient_temperature 200(2)
_diffrn_measured_fraction_theta_full 0.999
_diffrn_measured_fraction_theta_max 0.999
_diffrn_measurement_device_type 'D8 Venture'
_diffrn_radiation_monochromator graphite
_diffrn_radiation_source 'fine-focus sealed tube'
_diffrn_radiation_type MoK\a
_diffrn_radiation_wavelength 0.71073
_diffrn_reflns_av_R_equivalents 0.0674
_diffrn_reflns_av_sigmaI/netI 0.0368
_diffrn_reflns_limit_h_max 12
_diffrn_reflns_limit_h_min -12
_diffrn_reflns_limit_k_max 6
_diffrn_reflns_limit_k_min -6
_diffrn_reflns_limit_l_max 29
_diffrn_reflns_limit_l_min -29
_diffrn_reflns_number 17113
_diffrn_reflns_theta_full 25.02
_diffrn_reflns_theta_max 25.02
_diffrn_reflns_theta_min 2.37
_exptl_absorpt_coefficient_mu 0.085
_exptl_absorpt_correction_T_max 0.9983
_exptl_absorpt_correction_T_min 0.9415
_exptl_absorpt_correction_type multi-scan
_exptl_crystal_colour orange-red
_exptl_crystal_density_diffrn 1.489
_exptl_crystal_density_method 'not measured'
_exptl_crystal_description prism
_exptl_crystal_F_000 596
_exptl_crystal_size_max 0.72
_exptl_crystal_size_mid 0.04
_exptl_crystal_size_min 0.02
_refine_diff_density_max 0.217
_refine_diff_density_min -0.194
_refine_diff_density_rms 0.055
_refine_ls_extinction_coef 0.014(3)
_refine_ls_extinction_expression Fc^*^=kFc[1+0.001xFc^2^\l^3^/sin(2\q)]^-1/4^
_refine_ls_extinction_method SHELXL
_refine_ls_goodness_of_fit_ref 1.115
_refine_ls_hydrogen_treatment constr
_refine_ls_matrix_type full
_refine_ls_number_parameters 209
_refine_ls_number_reflns 2249
_refine_ls_number_restraints 0
_refine_ls_restrained_S_all 1.115
_refine_ls_R_factor_all 0.1280
_refine_ls_R_factor_gt 0.0802
_refine_ls_shift/su_max 0.000
_refine_ls_shift/su_mean 0.000
_refine_ls_structure_factor_coef Fsqd
_refine_ls_weighting_details 'calc w=1/[\s^2^(Fo^2^)+(0.0724P)^2^+0.9852P] where P=(Fo^2^+2Fc^2^)/3'
_refine_ls_weighting_scheme calc
_refine_ls_wR_factor_gt 0.1816
_refine_ls_wR_factor_ref 0.2040
_reflns_number_gt 1390
_reflns_number_total 2249
_reflns_threshold_expression >2sigma(I)
_cod_data_source_file jo8b01582_si_003.cif
_cod_data_source_block d18941a
_cod_original_cell_volume 1281.31(16)
_cod_original_sg_symbol_H-M 'P 21/c'
_cod_database_code 4035221

loop_
_symmetry_equiv_pos_as_xyz
'x, y, z'
'-x, y+1/2, -z+1/2'
'-x, -y, -z'
'x, -y-1/2, z-1/2'

loop_
_atom_site_label
_atom_site_type_symbol
_atom_site_fract_x
_atom_site_fract_y
_atom_site_fract_z
_atom_site_U_iso_or_equiv
_atom_site_adp_type
_atom_site_occupancy
_atom_site_symmetry_multiplicity
_atom_site_calc_flag
_atom_site_refinement_flags
C1 C 0.5570(5) 1.3891(6) 0.67267(12) 0.0535(11) Uani 1 1 d .
C2 C 0.6283(5) 1.5564(6) 0.71141(13) 0.0604(12) Uani 1 1 d .
H2 H 0.5808 1.6826 0.7282 0.072 Uiso 1 1 calc R
C3 C 0.7656(5) 1.5443(7) 0.72609(14) 0.0606(12) Uani 1 1 d .
H3 H 0.8109 1.6608 0.7528 0.073 Uiso 1 1 calc R
C4 C 0.8378(5) 1.3656(7) 0.70250(13) 0.0590(11) Uani 1 1 d .
H4 H 0.9326 1.3579 0.7131 0.071 Uiso 1 1 calc R
C5 C 0.7713(5) 1.1943(6) 0.66264(13) 0.0539(11) Uani 1 1 d .
C6 C 0.6301(5) 1.2043(6) 0.64747(12) 0.0509(11) Uani 1 1 d .
C7 C 0.5625(5) 1.0295(6) 0.60652(12) 0.0506(11) Uani 1 1 d .
C8 C 0.6360(5) 0.8505(6) 0.58160(13) 0.0509(11) Uani 1 1 d .
C9 C 0.7772(5) 0.8496(6) 0.59735(13) 0.0589(12) Uani 1 1 d .
H9 H 0.8279 0.7311 0.5801 0.071 Uiso 1 1 calc R
C10 C 0.8428(5) 1.0119(6) 0.63619(13) 0.0592(11) Uani 1 1 d .
H10 H 0.9377 1.0034 0.6458 0.071 Uiso 1 1 calc R
C11 C 0.5676(5) 0.6726(6) 0.54030(12) 0.0502(11) Uani 1 1 d .
C12 C 0.6368(4) 0.4891(6) 0.51523(12) 0.0506(10) Uani 1 1 d .
H12 H 0.7315 0.4812 0.5257 0.061 Uiso 1 1 calc R
C13 C 0.5737(5) 0.3157(6) 0.47543(13) 0.0498(10) Uani 1 1 d .
C14 C 0.6489(5) 0.1272(6) 0.45003(12) 0.0510(10) Uani 1 1 d .
C15 C 0.5808(5) -0.0403(6) 0.40975(12) 0.0500(11) Uani 1 1 d .
C16 C 0.6558(5) -0.2268(6) 0.38427(12) 0.0517(11) Uani 1 1 d .
C17 C 0.7963(5) -0.2398(6) 0.40024(13) 0.0548(11) Uani 1 1 d .
C18 C 0.8620(5) -0.0691(7) 0.44131(14) 0.0615(12) Uani 1 1 d .
H18 H 0.9566 -0.0776 0.4524 0.074 Uiso 1 1 calc R
C19 C 0.7901(5) 0.1066(7) 0.46485(14) 0.0591(12) Uani 1 1 d .
H19 H 0.8362 0.2194 0.4922 0.071 Uiso 1 1 calc R
C20 C 0.8706(5) -0.4233(6) 0.37545(13) 0.0607(12) Uani 1 1 d .
H20 H 0.9652 -0.4344 0.3863 0.073 Uiso 1 1 calc R
C21 C 0.8046(5) -0.5843(7) 0.33566(14) 0.0631(13) Uani 1 1 d .
H21 H 0.8543 -0.7061 0.3188 0.076 Uiso 1 1 calc R
C22 C 0.6671(5) -0.5729(6) 0.31964(14) 0.0605(12) Uani 1 1 d .
H22 H 0.6245 -0.6862 0.2917 0.073 Uiso 1 1 calc R
C23 C 0.5892(5) -0.4000(6) 0.34334(13) 0.0540(11) Uani 1 1 d .

loop_
_atom_site_aniso_label
_atom_site_aniso_U_11
_atom_site_aniso_U_22
_atom_site_aniso_U_33
_atom_site_aniso_U_23
_atom_site_aniso_U_13
_atom_site_aniso_U_12
C1 0.119(4) 0.0223(17) 0.0238(17) 0.0029(14) 0.025(2) -0.0005(19)
C2 0.132(4) 0.0249(18) 0.0306(19) -0.0058(15) 0.031(2) -0.005(2)
C3 0.123(4) 0.0334(19) 0.0281(19) -0.0041(15) 0.022(2) -0.016(2)
C4 0.116(3) 0.0360(19) 0.0264(18) -0.0014(15) 0.018(2) -0.011(2)
C5 0.108(4) 0.0276(18) 0.0292(19) 0.0019(15) 0.020(2) -0.003(2)
C6 0.114(3) 0.0214(16) 0.0224(17) 0.0038(13) 0.024(2) -0.0005(19)
C7 0.112(4) 0.0197(15) 0.0255(17) 0.0042(13) 0.027(2) 0.0003(19)
C8 0.109(4) 0.0229(16) 0.0253(17) 0.0040(14) 0.025(2) -0.0024(19)
C9 0.117(4) 0.0267(18) 0.037(2) -0.0020(15) 0.024(2) 0.005(2)
C10 0.113(3) 0.0292(18) 0.037(2) -0.0017(16) 0.019(2) -0.002(2)
C11 0.113(4) 0.0194(16) 0.0241(17) 0.0042(13) 0.029(2) -0.0030(18)
C12 0.106(3) 0.0239(16) 0.0265(17) 0.0012(14) 0.0250(18) -0.0044(18)
C13 0.110(3) 0.0167(16) 0.0288(18) 0.0006(13) 0.029(2) -0.0035(18)
C14 0.108(3) 0.0239(16) 0.0256(17) -0.0007(14) 0.025(2) -0.0021(19)
C15 0.112(3) 0.0197(15) 0.0256(17) 0.0009(13) 0.030(2) 0.0002(19)
C16 0.117(4) 0.0208(16) 0.0229(17) 0.0046(14) 0.028(2) 0.0000(19)
C17 0.109(3) 0.0277(17) 0.0318(19) 0.0021(15) 0.025(2) 0.007(2)
C18 0.111(4) 0.041(2) 0.037(2) -0.0072(17) 0.026(2) 0.001(2)
C19 0.116(4) 0.0346(19) 0.0324(19) -0.0073(16) 0.027(2) -0.005(2)
C20 0.119(4) 0.0334(18) 0.0348(19) -0.0032(16) 0.027(2) 0.012(2)
C21 0.130(4) 0.0307(19) 0.033(2) -0.0021(15) 0.026(2) 0.017(2)
C22 0.130(4) 0.0263(18) 0.0277(19) -0.0030(15) 0.021(2) 0.008(2)
C23 0.120(4) 0.0190(16) 0.0285(18) 0.0024(14) 0.029(2) 0.0035(19)

loop_
_atom_type_symbol
_atom_type_description
_atom_type_scat_dispersion_real
_atom_type_scat_dispersion_imag
_atom_type_scat_source
C C 0.0033 0.0016 'International Tables Vol C Tables 4.2.6.8 and 6.1.1.4'
H H 0.0000 0.0000 'International Tables Vol C Tables 4.2.6.8 and 6.1.1.4'

loop_
_geom_angle_atom_site_label_1
_geom_angle_atom_site_label_2
_geom_angle_atom_site_label_3
_geom_angle
_geom_angle_site_symmetry_1
_geom_angle_site_symmetry_3
C2 C1 C6 118.2(4) . .
C2 C1 C23 122.4(3) . 3_666
C6 C1 C23 119.4(3) . 3_666
C3 C2 C1 121.9(4) . .
C3 C2 H2 119.1 . .
C1 C2 H2 119.1 . .
C4 C3 C2 120.7(4) . .
C4 C3 H3 119.6 . .
C2 C3 H3 119.6 . .
C3 C4 C5 119.8(4) . .
C3 C4 H4 120.1 . .
C5 C4 H4 120.1 . .
C4 C5 C6 119.9(3) . .
C4 C5 C10 121.5(4) . .
C6 C5 C10 118.6(3) . .
C5 C6 C1 119.5(3) . .
C5 C6 C7 119.7(3) . .
C1 C6 C7 120.8(4) . .
C8 C7 C6 120.2(4) . .
C8 C7 C15 119.6(3) . 3_666
C6 C7 C15 120.2(3) . 3_666
C7 C8 C9 118.3(3) . .
C7 C8 C11 120.2(4) . .
C9 C8 C11 121.4(3) . .
C10 C9 C8 122.3(4) . .
C10 C9 H9 118.8 . .
C8 C9 H9 118.8 . .
C9 C10 C5 120.8(4) . .
C9 C10 H10 119.6 . .
C5 C10 H10 119.6 . .
C12 C11 C13 118.3(3) . 3_666
C12 C11 C8 122.0(4) . .
C13 C11 C8 119.8(3) 3_666 .
C11 C12 C13 123.2(4) . .
C11 C12 H12 118.4 . .
C13 C12 H12 118.4 . .
C12 C13 C11 118.5(3) . 3_666
C12 C13 C14 121.8(4) . .
C11 C13 C14 119.7(3) 3_666 .
C15 C14 C19 118.8(3) . .
C15 C14 C13 119.5(4) . .
C19 C14 C13 121.7(3) . .
C14 C15 C7 121.2(3) . 3_666
C14 C15 C16 119.5(4) . .
C7 C15 C16 119.3(3) 3_666 .
C17 C16 C23 119.6(3) . .
C17 C16 C15 119.7(3) . .
C23 C16 C15 120.7(4) . .
C16 C17 C18 119.4(3) . .
C16 C17 C20 120.0(4) . .
C18 C17 C20 120.6(4) . .
C19 C18 C17 120.3(4) . .
C19 C18 H18 119.9 . .
C17 C18 H18 119.9 . .
C18 C19 C14 122.3(4) . .
C18 C19 H19 118.9 . .
C14 C19 H19 118.9 . .
C21 C20 C17 119.3(4) . .
C21 C20 H20 120.4 . .
C17 C20 H20 120.4 . .
C20 C21 C22 121.2(4) . .
C20 C21 H21 119.4 . .
C22 C21 H21 119.4 . .
C21 C22 C23 121.8(4) . .
C21 C22 H22 119.1 . .
C23 C22 H22 119.1 . .
C22 C23 C16 118.1(4) . .
C22 C23 C1 122.4(4) . 3_666
C16 C23 C1 119.6(3) . 3_666

loop_
_geom_bond_atom_site_label_1
_geom_bond_atom_site_label_2
_geom_bond_distance
_geom_bond_site_symmetry_2
C1 C2 1.393(5) .
C1 C6 1.421(5) .
C1 C23 1.465(5) 3_666
C2 C3 1.375(5) .
C2 H2 0.9500 .
C3 C4 1.374(5) .
C3 H3 0.9500 .
C4 C5 1.405(5) .
C4 H4 0.9500 .
C5 C6 1.414(5) .
C5 C10 1.421(5) .
C6 C7 1.436(5) .
C7 C8 1.400(5) .
C7 C15 1.438(5) 3_666
C8 C9 1.414(5) .
C8 C11 1.455(5) .
C9 C10 1.357(5) .
C9 H9 0.9500 .
C10 H10 0.9500 .
C11 C12 1.391(5) .
C11 C13 1.416(5) 3_666
C12 C13 1.399(5) .
C12 H12 0.9500 .
C13 C11 1.416(5) 3_666
C13 C14 1.450(5) .
C14 C15 1.405(5) .
C14 C19 1.417(5) .
C15 C7 1.438(5) 3_666
C15 C16 1.443(5) .
C16 C17 1.410(5) .
C16 C23 1.428(5) .
C17 C18 1.419(5) .
C17 C20 1.419(5) .
C18 C19 1.361(5) .
C18 H18 0.9500 .
C19 H19 0.9500 .
C20 C21 1.370(5) .
C20 H20 0.9500 .
C21 C22 1.380(5) .
C21 H21 0.9500 .
C22 C23 1.393(5) .
C22 H22 0.9500 .
C23 C1 1.465(5) 3_666
